data_9005644
loop_
_publ_author_name
'Banno, Y.'
'Miyawaki, R.'
'Matsubara, S.'
'Makino, K.'
'Bunno, M.'
'Yamada, S.'
'Kamiya, T.'

_publ_section_title
;
 Magnesiosadanagaite, a new member of the amphibole group
 from Kasuga-mura, Gifu Prefecture, central Japan
 Sample: GSJ M35151-2
;
_journal_name_full 'European Journal of Mineralogy'
_journal_page_first 177
_journal_page_last 183
_journal_paper_doi 10.1127/0935-1221/2004/0016-0177
_journal_volume 16
_journal_year 2004
_chemical_compound_source 'Kasuga-mura, Gifu Prefecture, central Japan'
_chemical_formula_sum
;Al3.4 Ca1.97 Cl0.03 F0.07 Fe0.78 H1.9 K0.27 Mg3.07 Mn0.02 Na0.74 O23.9 Si5.46
 Ti0.29
;
_chemical_name_mineral Magnesiosadanagaite
_space_group_IT_number 12
_symmetry_space_group_name_Hall '-C 2y'
_symmetry_space_group_name_H-M 'C 1 2/m 1'
_cell_angle_alpha 90
_cell_angle_beta 105.48
_cell_angle_gamma 90
_cell_formula_units_Z 2
_cell_length_a 9.906
_cell_length_b 17.971
_cell_length_c 5.3190
_cell_volume 912.542
_database_code_amcsd 0007035
_exptl_crystal_density_diffrn 3.172
_cod_original_formula_sum 'Na.74 K.27 Mg3.07 Fe.78 Al3.4 Ti.29 Ca1.97 Mn.02 Si5.46 O23.9 F.07 Cl.03 H1.9'
_cod_database_code 9005644

loop_
_space_group_symop_operation_xyz
x,y,z
1/2+x,1/2+y,z
x,-y,z
1/2+x,1/2-y,z
-x,y,-z
1/2-x,1/2+y,-z
-x,-y,-z
1/2-x,1/2-y,-z

loop_
_atom_site_aniso_label
_atom_site_aniso_U_11
_atom_site_aniso_U_22
_atom_site_aniso_U_33
_atom_site_aniso_U_12
_atom_site_aniso_U_13
_atom_site_aniso_U_23
NaA2/m 0.06300 0.20500 0.08900 0.00000 0.06200 0.00000
KA2/m 0.06300 0.20500 0.08900 0.00000 0.06200 0.00000
Mg1 0.00850 0.00850 0.00620 0.00000 0.00400 0.00000
Fe1 0.00850 0.00850 0.00620 0.00000 0.00400 0.00000
Al2_1 0.01190 0.01130 0.01170 0.00000 0.00470 0.00000
Mg2 0.01190 0.01130 0.01170 0.00000 0.00470 0.00000
Ti2 0.01190 0.01130 0.01170 0.00000 0.00470 0.00000
Fe2 0.01190 0.01130 0.01170 0.00000 0.00470 0.00000
Mg3 0.00750 0.00500 0.00420 0.00000 0.00110 0.00000
Fe3 0.00750 0.00500 0.00420 0.00000 0.00110 0.00000
Ca4 0.01090 0.00890 0.01090 0.00000 0.00620 0.00000
Mn4 0.01090 0.00890 0.01090 0.00000 0.00620 0.00000
Na4 0.01090 0.00890 0.01090 0.00000 0.00620 0.00000
Si1 0.00620 0.00690 0.00690 -0.00080 0.00220 0.00000
Al1 0.00620 0.00690 0.00690 -0.00080 0.00220 0.00000
Si2 0.00720 0.00690 0.00700 0.00000 0.00320 0.00030
Al2_2 0.00720 0.00690 0.00700 0.00000 0.00320 0.00030
O1 0.00950 0.01650 0.00990 -0.00250 0.00300 -0.00070
O2 0.00760 0.01240 0.00990 0.00040 0.00130 0.00140
O3 0.01620 0.01190 0.01410 0.00000 0.00440 0.00000
F3 0.01620 0.01190 0.01410 0.00000 0.00440 0.00000
Cl3 0.01620 0.01190 0.01410 0.00000 0.00440 0.00000
O4 0.01350 0.00940 0.01250 -0.00090 0.00660 0.00010
O5 0.01150 0.01410 0.01140 0.00030 0.00360 0.00490
O6 0.01020 0.01500 0.01420 0.00030 0.00360 -0.00430
O7 0.01150 0.01490 0.01920 0.00000 0.00060 0.00000

loop_
_atom_site_label
_atom_site_fract_x
_atom_site_fract_y
_atom_site_fract_z
_atom_site_occupancy
_atom_site_U_iso_or_equiv
_atom_site_type_symbol
_atom_site_attached_hydrogens
NaA2/m 0.00000 0.50000 0.00000 0.73000 0.11100 Na 0
KA2/m 0.00000 0.50000 0.00000 0.27000 0.11100 K 0
Mg1 0.00000 0.08973 0.50000 0.83000 0.00740 Mg 0
Fe1 0.00000 0.08973 0.50000 0.17000 0.00740 Fe 0
Al2_1 0.00000 0.17709 0.00000 0.43000 0.01130 Al 0
Mg2 0.00000 0.17709 0.00000 0.30000 0.01130 Mg 0
Ti2 0.00000 0.17709 0.00000 0.14500 0.01130 Ti 0
Fe2 0.00000 0.17709 0.00000 0.12500 0.01130 Fe 0
Mg3 0.00000 0.00000 0.00000 0.81000 0.00560 Mg 0
Fe3 0.00000 0.00000 0.00000 0.19000 0.00560 Fe 0
Ca4 0.00000 0.28089 0.50000 0.98500 0.00960 Ca 0
Mn4 0.00000 0.28089 0.50000 0.01000 0.00960 Mn 0
Na4 0.00000 0.28089 0.50000 0.00500 0.00960 Na 0
Si1 0.27942 0.08595 0.30443 0.52500 0.00660 Si 0
Al1 0.27942 0.08595 0.30443 0.47500 0.00660 Al 0
Si2 0.29054 0.17353 0.81600 0.84000 0.00680 Si 0
Al2_2 0.29054 0.17353 0.81600 0.16000 0.00680 Al 0
O1 0.10562 0.08934 0.21470 1.00000 0.01190 O 0
O2 0.11888 0.17438 0.73710 1.00000 0.01010 O 0
O3 0.10880 0.00000 0.71570 0.95000 0.01400 O 0
F3 0.10880 0.00000 0.71570 0.03500 0.01400 F 0
Cl3 0.10880 0.00000 0.71570 0.01500 0.01400 Cl 0
O4 0.36869 0.25114 0.79140 1.00000 0.01120 O 0
O5 0.35101 0.14053 0.11550 1.00000 0.01220 O 0
O6 0.34361 0.11710 0.61250 1.00000 0.01310 O 0
O7 0.33720 0.00000 0.27660 1.00000 0.01590 O 0
H 0.18900 0.00000 0.75000 0.95000 ? H 0

loop_
_cod_changelog_entry_id
_cod_changelog_entry_author
_cod_changelog_entry_date
_cod_changelog_entry_text
1
;cod-tools version 3.8.0
Id: cif_guess_AMCSD_atom_types 9581 2023-05-17 12:35:41Z saulius
;
2023-05-23T09:18:40+03:00
;Derived atom types and hydrogen counts
from atom names that follow the AMCSD naming convention
(Wat == water, O-H == hydroxyl).
;
2
;cod-tools version 3.10.1
Id: cif_fix_AMCSD_atom_labels 10224 2024-08-07 11:09:31Z saulius
;
2024-08-07T19:39:29+03:00
;Changed the following '_atom_site_label' values:
the first duplicated label 'Al2'  converted to 'Al2_1'
duplicated label 'Al2' at index 16 converted to 'Al2_2'
;

loop_
_cod_related_entry_id
_cod_related_entry_database
_cod_related_entry_code
1 AMCSD 0007035
